data_2231184
loop_
_publ_author_name
'Tigyer, Benjamin R.'
'Zeller, Matthias'
'Zaleski, Curtis M.'

_publ_section_title
;
 Di-\m-acetato-bis(dimethylformamide)pentakis(\m-<i>N</i>,2-dioxidobenzene-1-carboximidato)tetrakis(1-ethylimidazole)pentamanganese(III)manganese(II)--diethyl
 ether--dimethylforamide--methanol--water (1/1/1/1/0.12)
;
_journal_coeditor_code JJ2091
_journal_issue 8
_journal_name_full 'Acta Crystallographica Section E'
_journal_page_first m1041
_journal_page_last m1042
_journal_paper_doi 10.1107/S160053681102602X
_journal_volume 67
_journal_year 2011
_chemical_formula_iupac
;
[Mn6 (C7 H4 N O3)5 (C2 H3 O2)2 (C5 H8 N2)4 (C3 H7 N O)2],
C4 H10 O, C3 H7 N O, C H4 O, 0.12H2 O
;
_chemical_formula_moiety 'C65 H72 Mn6 N15 O21, C4 H10 O, C3 H7 N O, C H4 O, 0.12419(H2 O)'
_chemical_formula_sum 'C73 H93.24838 Mn6 N16 O24.12419'
_chemical_formula_weight 1910.51
_chemical_name_systematic
;
Di-\m-acetato-bis(dimethylformamide)pentakis(\m-
<i>N</i>,2-dioxidobenzene-1-carboximidato)tetrakis(1-
ethylimidazole)pentamanganese(III)manganese(II)--
diethyl ether--dimethylforamide--methanol--water (1/1/1/1/0.12)
;
_space_group_IT_number 2
_symmetry_cell_setting triclinic
_symmetry_space_group_name_Hall '-P 1'
_symmetry_space_group_name_H-M 'P -1'
_atom_sites_solution_hydrogens geom
_atom_sites_solution_primary direct
_atom_sites_solution_secondary difmap
_audit_creation_method SHELXL-97
_cell_angle_alpha 103.564(3)
_cell_angle_beta 97.322(3)
_cell_angle_gamma 107.658(3)
_cell_formula_units_Z 2
_cell_length_a 12.604(2)
_cell_length_b 17.188(3)
_cell_length_c 20.990(4)
_cell_measurement_reflns_used 1712
_cell_measurement_temperature 100(2)
_cell_measurement_theta_max 30.20
_cell_measurement_theta_min 2.71
_cell_volume 4114.2(13)
_computing_cell_refinement 'SAINT (Bruker, 2009)'
_computing_data_collection 'APEX2 (Bruker, 2009)'
_computing_data_reduction 'SAINT (Bruker, 2009)'
_computing_molecular_graphics
;SHELXTL (Sheldrick, 2008), <i>Mercury</i> (Macrae <i>et al.</i>, 2006)
and ORTEP-3 (Farrugia, 1997)
;
_computing_publication_material 'SHELXTL (Sheldrick, 2008)'
_computing_structure_refinement 'SHELXTL (Sheldrick, 2008)'
_computing_structure_solution 'SHELXTL (Sheldrick, 2008)'
_diffrn_ambient_temperature 100(2)
_diffrn_measured_fraction_theta_full 0.991
_diffrn_measured_fraction_theta_max 0.991
_diffrn_measurement_device_type 'Bruker SMART APEX CCD'
_diffrn_measurement_method '\w scans'
_diffrn_radiation_monochromator graphite
_diffrn_radiation_source 'fine-focus sealed tube'
_diffrn_radiation_type MoK\a
_diffrn_radiation_wavelength 0.71073
_diffrn_reflns_av_R_equivalents 0.0460
_diffrn_reflns_av_sigmaI/netI 0.0595
_diffrn_reflns_limit_h_max 16
_diffrn_reflns_limit_h_min -16
_diffrn_reflns_limit_k_max 22
_diffrn_reflns_limit_k_min -22
_diffrn_reflns_limit_l_max 27
_diffrn_reflns_limit_l_min -27
_diffrn_reflns_number 49270
_diffrn_reflns_theta_full 27.48
_diffrn_reflns_theta_max 27.48
_diffrn_reflns_theta_min 1.74
_diffrn_standards_number 0
_exptl_absorpt_coefficient_mu 0.978
_exptl_absorpt_correction_T_max 0.7461
_exptl_absorpt_correction_T_min 0.5632
_exptl_absorpt_correction_type multi-scan
_exptl_absorpt_process_details '(SADABS; Bruker, 2009)'
_exptl_crystal_colour black
_exptl_crystal_density_diffrn 1.542
_exptl_crystal_density_method 'not measured'
_exptl_crystal_description plate
_exptl_crystal_F_000 1972.1
_exptl_crystal_size_max 0.35
_exptl_crystal_size_mid 0.29
_exptl_crystal_size_min 0.13
_refine_diff_density_max 1.529
_refine_diff_density_min -0.760
_refine_ls_extinction_method none
_refine_ls_goodness_of_fit_ref 1.073
_refine_ls_hydrogen_treatment mixed
_refine_ls_matrix_type full
_refine_ls_number_constraints 5
_refine_ls_number_parameters 1143
_refine_ls_number_reflns 18692
_refine_ls_number_restraints 53
_refine_ls_restrained_S_all 1.078
_refine_ls_R_factor_all 0.0769
_refine_ls_R_factor_gt 0.0585
_refine_ls_shift/su_max 0.002
_refine_ls_shift/su_mean 0.000
_refine_ls_structure_factor_coef Fsqd
_refine_ls_weighting_details 'calc w=1/[\s^2^(Fo^2^)+(0.0581P)^2^+8.5964P] where P=(Fo^2^+2Fc^2^)/3'
_refine_ls_weighting_scheme calc
_refine_ls_wR_factor_gt 0.1375
_refine_ls_wR_factor_ref 0.1483
_reflns_number_gt 14786
_reflns_number_total 18692
_reflns_threshold_expression I>2\s(I)
_cod_data_source_file jj2091.cif
_cod_data_source_block I
_cod_database_code 2231184
_cod_database_fobs_code 2231184

loop_
_symmetry_equiv_pos_as_xyz
'x, y, z'
'-x, -y, -z'

loop_
_atom_site_type_symbol
_atom_site_label
_atom_site_fract_x
_atom_site_fract_y
_atom_site_fract_z
_atom_site_U_iso_or_equiv
_atom_site_adp_type
_atom_site_calc_flag
_atom_site_refinement_flags
_atom_site_occupancy
_atom_site_symmetry_multiplicity
_atom_site_disorder_assembly
_atom_site_disorder_group
C C1 0.7350(3) 0.9084(2) 0.31868(17) 0.0173(7) Uani d . 1 1 . .
C C2 0.7214(3) 0.9888(2) 0.31474(17) 0.0182(7) Uani d . 1 1 . .
C C3 0.6292(3) 1.0079(3) 0.33682(19) 0.0227(8) Uani d . 1 1 . .
H H3 0.5784 0.9684 0.3537 0.027 Uiso calc R 1 1 . .
C C4 0.6105(4) 1.0824(3) 0.3347(2) 0.0282(9) Uani d . 1 1 . .
H H4 0.5471 1.0939 0.3494 0.034 Uiso calc R 1 1 . .
C C5 0.6855(4) 1.1403(3) 0.3108(2) 0.0342(10) Uani d . 1 1 . .
H H5 0.6734 1.1918 0.3092 0.041 Uiso calc R 1 1 . .
C C6 0.7777(4) 1.1239(3) 0.2893(2) 0.0299(9) Uani d . 1 1 . .
H H6 0.8289 1.1648 0.2738 0.036 Uiso calc R 1 1 . .
C C7 0.7970(3) 1.0476(2) 0.28988(18) 0.0211(8) Uani d . 1 1 . .
C C8 0.8083(3) 0.8217(2) 0.10425(18) 0.0165(7) Uani d . 1 1 . .
C C9 0.7472(3) 0.7836(2) 0.03382(18) 0.0183(7) Uani d . 1 1 . .
C C10 0.6736(3) 0.8210(3) 0.0078(2) 0.0237(8) Uani d . 1 1 . .
H H10 0.6659 0.8702 0.0360 0.028 Uiso calc R 1 1 . .
C C11 0.6124(4) 0.7884(3) -0.0575(2) 0.0318(10) Uani d . 1 1 . .
H H11 0.5624 0.8144 -0.0738 0.038 Uiso calc R 1 1 . .
C C12 0.6242(4) 0.7168(3) -0.0995(2) 0.0406(12) Uani d . 1 1 . .
H H12 0.5832 0.6945 -0.1448 0.049 Uiso calc R 1 1 . .
C C13 0.6953(4) 0.6788(3) -0.0752(2) 0.0381(11) Uani d . 1 1 . .
H H13 0.7027 0.6299 -0.1040 0.046 Uiso calc R 1 1 . .
C C14 0.7572(3) 0.7108(3) -0.00860(19) 0.0251(8) Uani d . 1 1 . .
C C15 1.1539(3) 0.7569(2) 0.13292(17) 0.0166(7) Uani d . 1 1 . .
C C16 1.2767(3) 0.7965(2) 0.13606(18) 0.0186(7) Uani d . 1 1 . .
C C17 1.3110(3) 0.8163(3) 0.07890(19) 0.0233(8) Uani d . 1 1 . .
H H17 1.2548 0.8067 0.0404 0.028 Uiso calc R 1 1 . .
C C18 1.4246(4) 0.8494(3) 0.0778(2) 0.0297(9) Uani d . 1 1 . .
H H18 1.4465 0.8619 0.0386 0.036 Uiso calc R 1 1 . .
C C19 1.5073(3) 0.8644(3) 0.1342(2) 0.0295(9) Uani d . 1 1 . .
H H19 1.5858 0.8871 0.1336 0.035 Uiso calc R 1 1 . .
C C20 1.4755(3) 0.8463(3) 0.19097(19) 0.0245(8) Uani d . 1 1 . .
H H20 1.5327 0.8571 0.2293 0.029 Uiso calc R 1 1 . .
C C21 1.3603(3) 0.8121(2) 0.19326(18) 0.0185(7) Uani d . 1 1 . .
C C22 1.1045(3) 0.5681(2) 0.26788(17) 0.0181(7) Uani d . 1 1 . .
C C23 1.0764(3) 0.4758(2) 0.25878(19) 0.0210(8) Uani d . 1 1 . .
C C24 1.1490(4) 0.4368(3) 0.2295(2) 0.0281(9) Uani d . 1 1 . .
H H24 1.2115 0.4701 0.2153 0.034 Uiso calc R 1 1 . .
C C25 1.1311(4) 0.3516(3) 0.2210(3) 0.0384(11) Uani d . 1 1 . .
H H25 1.1800 0.3259 0.2006 0.046 Uiso calc R 1 1 . .
C C26 1.0410(5) 0.3038(3) 0.2427(3) 0.0454(13) Uani d . 1 1 . .
H H26 1.0286 0.2451 0.2375 0.055 Uiso calc R 1 1 . .
C C27 0.9687(4) 0.3406(3) 0.2720(3) 0.0388(11) Uani d . 1 1 . .
H H27 0.9078 0.3069 0.2870 0.047 Uiso calc R 1 1 . .
C C28 0.9839(3) 0.4266(2) 0.2798(2) 0.0229(8) Uani d . 1 1 . .
C C29 0.6962(3) 0.5839(2) 0.34485(18) 0.0170(7) Uani d . 1 1 . .
C C30 0.5775(3) 0.5644(2) 0.35268(18) 0.0193(7) Uani d . 1 1 . .
C C31 0.5095(3) 0.4788(3) 0.3384(2) 0.0281(9) Uani d . 1 1 . .
H H31 0.5411 0.4357 0.3243 0.034 Uiso calc R 1 1 . .
C C32 0.3977(4) 0.4559(3) 0.3444(3) 0.0361(10) Uani d . 1 1 . .
H H32 0.3518 0.3974 0.3334 0.043 Uiso calc R 1 1 . .
C C33 0.3521(3) 0.5193(3) 0.3668(2) 0.0313(9) Uani d . 1 1 . .
H H33 0.2751 0.5040 0.3715 0.038 Uiso calc R 1 1 . .
C C34 0.4183(3) 0.6037(3) 0.3820(2) 0.0257(8) Uani d . 1 1 . .
H H34 0.3863 0.6461 0.3978 0.031 Uiso calc R 1 1 . .
C C35 0.5311(3) 0.6289(2) 0.37494(18) 0.0204(7) Uani d . 1 1 . .
C C36 1.1309(3) 0.9193(2) 0.31077(17) 0.0188(7) Uani d . 1 1 . .
C C37 1.2511(4) 0.9685(3) 0.3086(3) 0.0376(11) Uani d . 1 1 . .
H H37A 1.3047 0.9505 0.3346 0.056 Uiso calc R 1 1 . .
H H37B 1.2669 1.0296 0.3278 0.056 Uiso calc R 1 1 . .
H H37C 1.2599 0.9572 0.2619 0.056 Uiso calc R 1 1 . .
C C38 0.7527(3) 0.5603(2) 0.17671(18) 0.0205(8) Uani d . 1 1 . .
C C39 0.6527(4) 0.5058(3) 0.1190(2) 0.0378(11) Uani d . 1 1 . .
H H39A 0.6614 0.4508 0.1002 0.057 Uiso calc R 1 1 . .
H H39B 0.6503 0.5349 0.0842 0.057 Uiso calc R 1 1 . .
H H39C 0.5817 0.4963 0.1354 0.057 Uiso calc R 1 1 . .
C C40 1.0971(3) 0.9664(3) 0.15302(19) 0.0240(8) Uani d . 1 1 . .
H H40 1.0773 0.9074 0.1309 0.029 Uiso calc R 1 1 . .
C C41 1.0974(4) 1.0860(3) 0.2155(2) 0.0304(9) Uani d . 1 1 . .
H H41 1.0765 1.1264 0.2458 0.036 Uiso calc R 1 1 . .
C C42 1.1876(4) 1.1041(3) 0.1868(2) 0.0350(10) Uani d . 1 1 . .
H H42 1.2416 1.1591 0.1929 0.042 Uiso calc R 1 1 . .
C C43 1.2720(4) 1.0180(3) 0.1069(3) 0.0408(11) Uani d . 1 1 . .
H H43A 1.2749 1.0529 0.0753 0.049 Uiso calc R 1 1 . .
H H43B 1.2486 0.9575 0.0802 0.049 Uiso calc R 1 1 . .
C C44 1.3887(4) 1.0444(4) 0.1505(3) 0.0517(14) Uani d . 1 1 . .
H H44A 1.4134 1.1048 0.1757 0.078 Uiso calc R 1 1 . .
H H44B 1.4427 1.0355 0.1223 0.078 Uiso calc R 1 1 . .
H H44C 1.3861 1.0100 0.1819 0.078 Uiso calc R 1 1 . .
C C45 1.4080(3) 0.8109(2) 0.38991(18) 0.0209(8) Uani d . 1 1 . .
H H45 1.4599 0.8226 0.3614 0.025 Uiso calc R 1 1 . .
C C46 1.2529(4) 0.7707(3) 0.42595(19) 0.0269(9) Uani d . 1 1 . .
H H46 1.1744 0.7484 0.4267 0.032 Uiso calc R 1 1 . .
C C47 1.3402(4) 0.7998(3) 0.4797(2) 0.0329(10) Uani d . 1 1 . .
H H47 1.3347 0.8025 0.5248 0.040 Uiso calc R 1 1 . .
C C48 1.5551(4) 0.8619(4) 0.4977(3) 0.0527(15) Uani d U 1 1 . .
H H48A 1.5576 0.8415 0.5380 0.063 Uiso calc R 1 1 . .
H H48B 1.6070 0.8424 0.4715 0.063 Uiso calc R 1 1 . .
C C49 1.5945(7) 0.9545(6) 0.5184(4) 0.107(3) Uani d U 1 1 . .
H H49A 1.6087 0.9754 0.4795 0.161 Uiso calc R 1 1 . .
H H49B 1.6652 0.9768 0.5527 0.161 Uiso calc R 1 1 . .
H H49C 1.5362 0.9739 0.5368 0.161 Uiso calc R 1 1 . .
C C50 1.0591(3) 0.5772(3) 0.4538(2) 0.0242(8) Uani d . 1 1 . .
H H50 1.0772 0.5308 0.4291 0.029 Uiso calc R 1 1 . .
C C51 0.9833(4) 0.6726(3) 0.4804(2) 0.0315(9) Uani d . 1 1 . .
H H51 0.9368 0.7066 0.4775 0.038 Uiso calc R 1 1 . .
C C52 1.0597(4) 0.6823(3) 0.5357(2) 0.0363(10) Uani d . 1 1 . .
H H52 1.0764 0.7233 0.5782 0.044 Uiso calc R 1 1 . .
C C53 1.1973(4) 0.6080(3) 0.5631(2) 0.0383(11) Uani d . 1 1 . .
H H53A 1.1649 0.5880 0.5993 0.046 Uiso calc R 1 1 . .
H H53B 1.2600 0.6633 0.5842 0.046 Uiso calc R 1 1 . .
C C54 1.2436(5) 0.5459(4) 0.5275(3) 0.0487(13) Uani d . 1 1 . .
H H54A 1.1823 0.4906 0.5078 0.073 Uiso calc R 1 1 . .
H H54B 1.3029 0.5400 0.5591 0.073 Uiso calc R 1 1 . .
H H54C 1.2764 0.5657 0.4918 0.073 Uiso calc R 1 1 . .
C C55 0.9302(3) 0.5140(2) 0.09391(19) 0.0238(8) Uani d . 1 1 . .
H H55 0.9678 0.5353 0.1399 0.029 Uiso calc R 1 1 . .
C C56 0.8500(3) 0.5057(3) -0.00588(19) 0.0258(9) Uani d . 1 1 . .
H H56 0.8201 0.5210 -0.0431 0.031 Uiso calc R 1 1 . .
C C57 0.8496(4) 0.4272(3) -0.00621(19) 0.0284(9) Uani d . 1 1 . .
H H57 0.8201 0.3773 -0.0435 0.034 Uiso calc R 1 1 . .
C C58 0.9067(5) 0.3603(3) 0.0823(2) 0.0461(13) Uani d . 1 1 . .
H H58A 0.9742 0.3804 0.1195 0.055 Uiso calc R 1 1 . .
H H58B 0.9165 0.3164 0.0458 0.055 Uiso calc R 1 1 . .
C C59 0.8014(6) 0.3212(4) 0.1065(3) 0.0619(18) Uani d . 1 1 . .
H H59A 0.7933 0.3640 0.1438 0.093 Uiso calc R 1 1 . .
H H59B 0.8080 0.2728 0.1217 0.093 Uiso calc R 1 1 . .
H H59C 0.7344 0.3014 0.0698 0.093 Uiso calc R 1 1 . .
C C60 0.9350(3) 0.8617(3) 0.44657(19) 0.0253(8) Uani d . 1 1 . .
H H60 0.9580 0.8621 0.4052 0.030 Uiso calc R 1 1 . .
C C61 0.9857(5) 0.9008(4) 0.5669(2) 0.0543(15) Uani d . 1 1 . .
H H61A 1.0111 0.9598 0.5954 0.081 Uiso calc R 1 1 . .
H H61B 1.0236 0.8684 0.5883 0.081 Uiso calc R 1 1 . .
H H61C 0.9030 0.8748 0.5609 0.081 Uiso calc R 1 1 . .
C C62 1.1338(4) 0.9394(4) 0.5011(3) 0.0477(14) Uani d . 1 1 . .
H H62A 1.1409 0.9352 0.4546 0.072 Uiso calc R 1 1 . .
H H62B 1.1796 0.9101 0.5203 0.072 Uiso calc R 1 1 . .
H H62C 1.1611 0.9996 0.5274 0.072 Uiso calc R 1 1 . .
C C66 0.4691(5) 0.3119(5) 0.4271(3) 0.0678(18) Uani d . 1 1 . .
H H66 0.5159 0.3599 0.4633 0.081 Uiso calc R 1 1 . .
C C67 0.2814(6) 0.2221(4) 0.3633(4) 0.079(2) Uani d . 1 1 . .
H H67A 0.2277 0.2423 0.3398 0.119 Uiso calc R 1 1 . .
H H67B 0.2390 0.1750 0.3792 0.119 Uiso calc R 1 1 . .
H H67C 0.3262 0.2021 0.3325 0.119 Uiso calc R 1 1 . .
C C68 0.3059(6) 0.3397(5) 0.4664(3) 0.0664(18) Uani d . 1 1 . .
H H68A 0.3655 0.3916 0.4960 0.100 Uiso calc R 1 1 . .
H H68B 0.2689 0.3046 0.4934 0.100 Uiso calc R 1 1 . .
H H68C 0.2492 0.3552 0.4407 0.100 Uiso calc R 1 1 . .
Mn Mn1 0.93174(4) 0.73894(3) 0.26039(3) 0.01331(11) Uani d . 1 1 . .
Mn Mn2 0.91283(5) 0.93489(3) 0.23478(3) 0.01607(12) Uani d . 1 1 . .
Mn Mn3 0.70262(4) 0.75746(3) 0.34634(3) 0.01606(12) Uani d . 1 1 . .
Mn Mn4 0.89055(5) 0.56145(3) 0.31923(3) 0.01619(12) Uani d . 1 1 . .
Mn Mn5 1.20451(4) 0.74267(3) 0.27382(3) 0.01525(12) Uani d . 1 1 . .
Mn Mn6 0.91421(5) 0.68460(3) 0.09187(3) 0.01735(12) Uani d . 1 1 . .
N N1 0.8087(3) 0.88169(18) 0.28918(14) 0.0157(6) Uani d . 1 1 . .
N N2 0.8782(2) 0.78744(19) 0.12949(14) 0.0155(6) Uani d . 1 1 . .
N N3 1.1224(2) 0.72978(19) 0.18318(15) 0.0159(6) Uani d . 1 1 . .
N N4 1.0339(2) 0.60427(18) 0.29254(14) 0.0154(6) Uani d . 1 1 . .
N N5 0.7520(2) 0.65889(19) 0.33859(14) 0.0156(6) Uani d . 1 1 . .
N N6 1.0400(3) 0.9991(2) 0.19402(16) 0.0207(6) Uani d . 1 1 . .
N N7 1.1873(3) 1.0286(2) 0.14710(18) 0.0295(8) Uani d . 1 1 . .
N N8 1.2962(3) 0.7787(2) 0.36986(15) 0.0185(6) Uani d . 1 1 . .
N N9 1.4381(3) 0.8247(2) 0.45671(16) 0.0278(8) Uani d . 1 1 . .
N N10 0.9831(3) 0.6061(2) 0.42876(16) 0.0215(7) Uani d . 1 1 . .
N N11 1.1087(3) 0.6207(2) 0.51842(17) 0.0272(7) Uani d . 1 1 . .
N N12 0.9013(3) 0.5605(2) 0.05783(15) 0.0193(6) Uani d . 1 1 . .
N N13 0.8998(3) 0.4328(2) 0.05724(17) 0.0285(8) Uani d . 1 1 . .
N N14 1.0143(3) 0.8996(2) 0.50281(17) 0.0298(8) Uani d . 1 1 . .
N N16 0.3571(4) 0.2912(3) 0.4201(2) 0.0546(12) Uani d . 1 1 . .
O O1 0.8154(2) 0.80558(15) 0.29986(12) 0.0158(5) Uani d . 1 1 . .
O O2 0.6731(2) 0.86350(16) 0.35111(13) 0.0194(5) Uani d . 1 1 . .
O O3 0.8877(2) 1.03649(16) 0.26824(14) 0.0224(6) Uani d . 1 1 . .
O O4 0.9324(2) 0.82945(15) 0.19743(12) 0.0168(5) Uani d . 1 1 . .
O O5 0.7943(2) 0.88760(16) 0.14020(12) 0.0195(5) Uani d . 1 1 . .
O O6 0.8240(3) 0.66976(19) 0.01068(14) 0.0312(7) Uani d . 1 1 . .
O O7 1.00397(19) 0.69177(15) 0.17379(12) 0.0158(5) Uani d . 1 1 . .
O O8 1.0800(2) 0.74734(16) 0.08066(12) 0.0191(5) Uani d . 1 1 . .
O O9 1.3382(2) 0.79776(18) 0.25096(13) 0.0221(6) Uani d . 1 1 . .
O O10 1.0677(2) 0.69178(15) 0.30147(12) 0.0157(5) Uani d . 1 1 . .
O O11 1.1935(2) 0.61166(16) 0.25236(13) 0.0205(5) Uani d . 1 1 . .
O O12 0.9099(2) 0.45570(17) 0.30834(14) 0.0239(6) Uani d . 1 1 . .
O O13 0.8652(2) 0.66919(15) 0.33249(12) 0.0153(5) Uani d . 1 1 . .
O O14 0.7426(2) 0.52599(16) 0.34214(13) 0.0200(5) Uani d . 1 1 . .
O O15 0.5925(2) 0.71167(17) 0.39152(13) 0.0218(6) Uani d . 1 1 . .
O O16 1.0602(2) 0.95691(16) 0.31717(13) 0.0211(5) Uani d . 1 1 . .
O O17 1.1059(2) 0.84037(16) 0.30492(12) 0.0181(5) Uani d . 1 1 . .
O O18 0.7927(2) 0.63903(16) 0.18156(12) 0.0197(5) Uani d . 1 1 . .
O O19 0.7904(2) 0.52364(17) 0.21420(13) 0.0247(6) Uani d D 1 1 . .
O O20 0.8328(2) 0.82585(18) 0.44472(13) 0.0254(6) Uani d . 1 1 . .
O O21 0.5729(2) 0.69487(19) 0.25284(14) 0.0281(6) Uani d . 1 1 . .
C C63 0.5769(3) 0.6919(3) 0.1935(2) 0.0270(9) Uani d . 1 1 . .
H H63 0.6458 0.7221 0.1830 0.032 Uiso calc R 1 1 . .
C C64 0.3817(4) 0.6017(4) 0.1612(3) 0.0507(14) Uani d . 1 1 . .
H H64A 0.3927 0.6129 0.2100 0.076 Uiso calc R 1 1 . .
H H64B 0.3607 0.5403 0.1400 0.076 Uiso calc R 1 1 . .
H H64C 0.3207 0.6211 0.1449 0.076 Uiso calc R 1 1 . .
C C65 0.4863(4) 0.6460(4) 0.0750(2) 0.0481(14) Uani d . 1 1 . .
H H65A 0.5620 0.6811 0.0721 0.072 Uiso calc R 1 1 . .
H H65B 0.4294 0.6692 0.0590 0.072 Uiso calc R 1 1 . .
H H65C 0.4680 0.5873 0.0471 0.072 Uiso calc R 1 1 . .
N N15 0.4854(3) 0.6466(3) 0.14468(18) 0.0334(9) Uani d . 1 1 . .
O O22 0.5179(4) 0.2733(4) 0.3899(2) 0.0788(15) Uani d D 1 1 . .
O O24 0.5010(5) 0.2664(4) 0.2505(3) 0.0444(19) Uani d PD 0.678(11) 1 A 1
H H24A 0.5084 0.2541 0.2869 0.067 Uiso calc PR 0.678(11) 1 A 1
C C69 0.6121(8) 0.3057(6) 0.2384(4) 0.040(2) Uani d PD 0.678(11) 1 A 1
H H69A 0.6086 0.3474 0.2141 0.060 Uiso calc PR 0.678(11) 1 A 1
H H69B 0.6361 0.2618 0.2115 0.060 Uiso calc PR 0.678(11) 1 A 1
H H69C 0.6671 0.3345 0.2813 0.060 Uiso calc PR 0.678(11) 1 A 1
O O24B 0.6205(15) 0.3611(15) 0.2170(13) 0.132(11) Uani d PD 0.322(11) 1 A 2
H H24B 0.6722 0.4030 0.2132 0.198 Uiso calc PRD 0.322(11) 1 A 2
C C69B 0.669(2) 0.3101(19) 0.244(2) 0.20(3) Uani d PD 0.322(11) 1 A 2
H H69D 0.7283 0.3459 0.2846 0.300 Uiso calc PR 0.322(11) 1 A 2
H H69E 0.7035 0.2811 0.2114 0.300 Uiso calc PR 0.322(11) 1 A 2
H H69F 0.6103 0.2676 0.2567 0.300 Uiso calc PR 0.322(11) 1 A 2
O O25 0.415(3) 0.255(2) 0.2596(11) 0.082(17) Uani d PDU 0.124(15) 1 B 2
H H25A 0.445(3) 0.294(5) 0.242(2) 0.123 Uiso d PD 0.124(15) 1 B 2
H H25B 0.463(2) 0.262(5) 0.2938(16) 0.123 Uiso d PD 0.124(15) 1 B 2
O O26 0.1530(10) 0.8763(16) 0.9555(9) 0.051(2) Uani d PD 0.568(7) 1 C 1
C C70 0.1884(10) 0.9115(10) 0.9036(8) 0.049(3) Uani d PD 0.568(7) 1 C 1
H H70A 0.1479 0.8701 0.8593 0.059 Uiso calc PR 0.568(7) 1 C 1
H H70B 0.1694 0.9639 0.9066 0.059 Uiso calc PR 0.568(7) 1 C 1
C C71 0.3076(10) 0.9310(14) 0.9103(12) 0.069(4) Uani d PD 0.568(7) 1 C 1
H H71A 0.3475 0.9766 0.9520 0.103 Uiso calc PR 0.568(7) 1 C 1
H H71B 0.3311 0.9499 0.8721 0.103 Uiso calc PR 0.568(7) 1 C 1
H H71C 0.3267 0.8801 0.9115 0.103 Uiso calc PR 0.568(7) 1 C 1
C C72 0.0321(9) 0.8431(7) 0.9482(6) 0.052(2) Uani d PD 0.568(7) 1 C 1
H H72A -0.0024 0.8068 0.9015 0.063 Uiso calc PR 0.568(7) 1 C 1
H H72B 0.0144 0.8063 0.9782 0.063 Uiso calc PR 0.568(7) 1 C 1
C C73 -0.0181(9) 0.9049(5) 0.9628(5) 0.058(2) Uani d PD 0.568(7) 1 C 1
H H73A 0.0196 0.9442 1.0076 0.087 Uiso calc PR 0.568(7) 1 C 1
H H73B -0.0991 0.8775 0.9615 0.087 Uiso calc PR 0.568(7) 1 C 1
H H73C -0.0104 0.9367 0.9294 0.087 Uiso calc PR 0.568(7) 1 C 1
O O26B 0.1695(13) 0.885(2) 0.9416(13) 0.051(2) Uani d PD 0.432(7) 1 C 2
C C70B 0.2348(15) 0.9210(14) 0.8986(10) 0.049(3) Uani d PD 0.432(7) 1 C 2
H H70C 0.2062 0.8825 0.8522 0.059 Uiso calc PR 0.432(7) 1 C 2
H H70D 0.2262 0.9763 0.8986 0.059 Uiso calc PR 0.432(7) 1 C 2
C C71B 0.3492(14) 0.933(2) 0.9193(17) 0.069(4) Uani d PD 0.432(7) 1 C 2
H H71D 0.3718 0.9565 0.9683 0.103 Uiso calc PR 0.432(7) 1 C 2
H H71E 0.3952 0.9732 0.8986 0.103 Uiso calc PR 0.432(7) 1 C 2
H H71F 0.3613 0.8785 0.9057 0.103 Uiso calc PR 0.432(7) 1 C 2
C C72B 0.0583(11) 0.8893(9) 0.9268(7) 0.052(2) Uani d PD 0.432(7) 1 C 2
H H72C 0.0638 0.9497 0.9356 0.063 Uiso calc PR 0.432(7) 1 C 2
H H72D 0.0236 0.8601 0.8787 0.063 Uiso calc PR 0.432(7) 1 C 2
C C73B -0.0124(11) 0.8504(11) 0.9665(7) 0.058(2) Uani d PD 0.432(7) 1 C 2
H H73D 0.0229 0.8159 0.9866 0.087 Uiso calc PR 0.432(7) 1 C 2
H H73E -0.0872 0.8138 0.9381 0.087 Uiso calc PR 0.432(7) 1 C 2
H H73F -0.0218 0.8947 1.0020 0.087 Uiso calc PR 0.432(7) 1 C 2

loop_
_atom_site_aniso_label
_atom_site_aniso_U_11
_atom_site_aniso_U_22
_atom_site_aniso_U_33
_atom_site_aniso_U_12
_atom_site_aniso_U_13
_atom_site_aniso_U_23
C1 0.0182(17) 0.0149(17) 0.0152(16) 0.0064(14) -0.0014(13) -0.0004(13)
C2 0.0204(18) 0.0166(18) 0.0139(16) 0.0087(14) -0.0030(13) -0.0020(13)
C3 0.0247(19) 0.024(2) 0.0223(18) 0.0154(16) 0.0036(15) 0.0030(15)
C4 0.031(2) 0.028(2) 0.029(2) 0.0200(18) 0.0049(17) 0.0014(17)
C5 0.047(3) 0.023(2) 0.038(2) 0.024(2) 0.008(2) 0.0046(18)
C6 0.039(2) 0.019(2) 0.036(2) 0.0143(18) 0.0103(19) 0.0080(17)
C7 0.0227(19) 0.0170(18) 0.0185(17) 0.0089(15) -0.0020(14) -0.0038(14)
C8 0.0114(16) 0.0150(17) 0.0234(18) 0.0050(13) 0.0032(13) 0.0061(14)
C9 0.0156(17) 0.0215(19) 0.0167(17) 0.0067(14) 0.0011(13) 0.0041(14)
C10 0.0214(19) 0.026(2) 0.0265(19) 0.0110(16) 0.0044(15) 0.0091(16)
C11 0.028(2) 0.039(3) 0.029(2) 0.0159(19) -0.0046(17) 0.0097(19)
C12 0.040(3) 0.044(3) 0.027(2) 0.016(2) -0.0134(19) 0.002(2)
C13 0.043(3) 0.039(3) 0.025(2) 0.021(2) -0.0104(19) -0.0050(19)
C14 0.0230(19) 0.026(2) 0.0220(19) 0.0106(16) -0.0042(15) 0.0021(16)
C15 0.0144(16) 0.0179(18) 0.0155(16) 0.0071(14) 0.0021(13) -0.0002(13)
C16 0.0157(17) 0.0179(18) 0.0187(17) 0.0051(14) 0.0013(14) 0.0012(14)
C17 0.0223(19) 0.027(2) 0.0175(17) 0.0078(16) 0.0030(15) 0.0022(15)
C18 0.027(2) 0.036(2) 0.023(2) 0.0057(18) 0.0106(17) 0.0071(17)
C19 0.0163(18) 0.040(3) 0.028(2) 0.0062(17) 0.0068(16) 0.0042(18)
C20 0.0149(17) 0.030(2) 0.0221(19) 0.0047(16) 0.0011(14) 0.0020(16)
C21 0.0157(17) 0.0207(18) 0.0164(16) 0.0052(14) 0.0030(13) 0.0022(14)
C22 0.0184(17) 0.0192(18) 0.0151(16) 0.0094(15) -0.0009(13) 0.0006(14)
C23 0.0231(19) 0.0188(19) 0.0224(18) 0.0135(15) 0.0024(15) 0.0015(15)
C24 0.029(2) 0.028(2) 0.030(2) 0.0166(18) 0.0070(17) 0.0021(17)
C25 0.039(3) 0.028(2) 0.055(3) 0.024(2) 0.016(2) 0.006(2)
C26 0.051(3) 0.022(2) 0.073(4) 0.023(2) 0.025(3) 0.010(2)
C27 0.045(3) 0.022(2) 0.059(3) 0.018(2) 0.022(2) 0.015(2)
C28 0.0240(19) 0.0186(19) 0.029(2) 0.0135(16) 0.0047(16) 0.0041(15)
C29 0.0152(17) 0.0174(17) 0.0190(17) 0.0075(14) 0.0041(13) 0.0036(14)
C30 0.0123(16) 0.0206(19) 0.0234(18) 0.0046(14) 0.0025(14) 0.0054(15)
C31 0.021(2) 0.023(2) 0.038(2) 0.0069(16) 0.0048(17) 0.0066(17)
C32 0.022(2) 0.028(2) 0.053(3) 0.0008(18) 0.008(2) 0.012(2)
C33 0.0144(18) 0.037(2) 0.039(2) 0.0051(17) 0.0059(17) 0.0095(19)
C34 0.0153(18) 0.031(2) 0.030(2) 0.0090(16) 0.0041(15) 0.0079(17)
C35 0.0208(18) 0.0218(19) 0.0184(17) 0.0083(15) 0.0040(14) 0.0042(14)
C36 0.0199(18) 0.0170(18) 0.0153(16) 0.0050(14) -0.0016(13) 0.0020(14)
C37 0.025(2) 0.023(2) 0.061(3) 0.0047(18) 0.006(2) 0.012(2)
C38 0.0169(17) 0.023(2) 0.0206(18) 0.0082(15) 0.0053(14) 0.0016(15)
C39 0.027(2) 0.029(2) 0.041(3) 0.0025(19) -0.0087(19) -0.002(2)
C40 0.029(2) 0.0207(19) 0.0220(18) 0.0083(16) 0.0065(16) 0.0047(15)
C41 0.034(2) 0.018(2) 0.036(2) 0.0083(17) 0.0074(19) 0.0034(17)
C42 0.036(2) 0.020(2) 0.045(3) 0.0047(18) 0.011(2) 0.0068(19)
C43 0.045(3) 0.035(3) 0.044(3) 0.010(2) 0.026(2) 0.011(2)
C44 0.036(3) 0.044(3) 0.073(4) 0.011(2) 0.021(3) 0.010(3)
C45 0.0188(18) 0.0205(19) 0.0202(18) 0.0089(15) -0.0005(14) -0.0003(14)
C46 0.026(2) 0.033(2) 0.0175(18) 0.0077(17) 0.0063(15) 0.0018(16)
C47 0.035(2) 0.042(3) 0.0166(19) 0.014(2) 0.0026(17) -0.0013(17)
C48 0.031(2) 0.075(4) 0.033(2) 0.024(3) -0.013(2) -0.018(2)
C49 0.081(5) 0.116(6) 0.075(5) -0.028(4) 0.001(4) 0.024(5)
C50 0.0230(19) 0.026(2) 0.0247(19) 0.0081(16) 0.0063(16) 0.0083(16)
C51 0.037(2) 0.033(2) 0.027(2) 0.017(2) 0.0089(18) 0.0061(18)
C52 0.048(3) 0.034(2) 0.024(2) 0.016(2) 0.0058(19) 0.0020(18)
C53 0.031(2) 0.054(3) 0.031(2) 0.014(2) -0.0006(19) 0.018(2)
C54 0.043(3) 0.071(4) 0.044(3) 0.028(3) 0.010(2) 0.026(3)
C55 0.026(2) 0.021(2) 0.0176(17) 0.0087(16) -0.0018(15) -0.0051(15)
C56 0.023(2) 0.027(2) 0.0199(18) 0.0122(17) -0.0036(15) -0.0068(16)
C57 0.032(2) 0.026(2) 0.0183(18) 0.0135(18) -0.0049(16) -0.0082(16)
C58 0.074(4) 0.027(2) 0.033(2) 0.028(3) -0.008(2) -0.002(2)
C59 0.112(6) 0.031(3) 0.044(3) 0.022(3) 0.023(3) 0.013(2)
C60 0.027(2) 0.025(2) 0.0193(18) 0.0109(17) 0.0016(15) -0.0045(15)
C61 0.048(3) 0.074(4) 0.024(2) 0.014(3) 0.001(2) -0.002(2)
C62 0.027(2) 0.052(3) 0.042(3) 0.009(2) -0.007(2) -0.014(2)
C66 0.050(4) 0.092(5) 0.051(4) 0.020(4) 0.001(3) 0.011(3)
C67 0.059(4) 0.061(4) 0.094(6) 0.013(3) 0.006(4) -0.004(4)
C68 0.076(4) 0.086(5) 0.047(3) 0.043(4) 0.018(3) 0.017(3)
Mn1 0.0120(2) 0.0129(3) 0.0137(2) 0.0055(2) 0.00118(19) 0.00076(19)
Mn2 0.0186(3) 0.0123(3) 0.0167(3) 0.0070(2) 0.0027(2) 0.0014(2)
Mn3 0.0145(3) 0.0161(3) 0.0194(3) 0.0084(2) 0.0055(2) 0.0035(2)
Mn4 0.0160(3) 0.0133(3) 0.0207(3) 0.0072(2) 0.0051(2) 0.0043(2)
Mn5 0.0103(2) 0.0181(3) 0.0145(2) 0.0044(2) -0.00008(19) 0.0016(2)
Mn6 0.0154(3) 0.0165(3) 0.0144(3) 0.0073(2) -0.0043(2) -0.0044(2)
N1 0.0192(15) 0.0108(14) 0.0165(14) 0.0069(12) 0.0010(11) 0.0022(11)
N2 0.0164(14) 0.0156(15) 0.0111(13) 0.0055(12) -0.0007(11) -0.0007(11)
N3 0.0085(13) 0.0148(15) 0.0190(14) 0.0021(11) -0.0012(11) -0.0007(12)
N4 0.0141(14) 0.0126(14) 0.0181(14) 0.0044(11) 0.0024(11) 0.0026(11)
N5 0.0103(13) 0.0183(15) 0.0180(14) 0.0062(11) 0.0035(11) 0.0031(12)
N6 0.0212(16) 0.0165(16) 0.0219(15) 0.0058(13) 0.0023(13) 0.0033(12)
N7 0.0310(19) 0.0230(18) 0.0323(19) 0.0048(15) 0.0117(15) 0.0072(15)
N8 0.0165(15) 0.0201(16) 0.0178(14) 0.0080(12) 0.0013(12) 0.0026(12)
N9 0.0269(18) 0.0290(19) 0.0208(16) 0.0152(15) -0.0064(14) -0.0067(14)
N10 0.0206(16) 0.0218(17) 0.0214(16) 0.0067(13) 0.0046(13) 0.0059(13)
N11 0.0237(17) 0.036(2) 0.0219(16) 0.0079(15) 0.0031(14) 0.0119(15)
N12 0.0176(15) 0.0177(16) 0.0157(14) 0.0066(12) -0.0029(12) -0.0051(12)
N13 0.037(2) 0.0232(18) 0.0223(16) 0.0166(15) -0.0021(14) -0.0030(14)
N14 0.0277(18) 0.032(2) 0.0218(17) 0.0106(15) -0.0009(14) -0.0048(14)
N16 0.051(3) 0.056(3) 0.052(3) 0.016(2) 0.010(2) 0.009(2)
O1 0.0162(12) 0.0136(12) 0.0199(12) 0.0084(10) 0.0040(10) 0.0046(10)
O2 0.0184(12) 0.0194(13) 0.0232(13) 0.0106(11) 0.0065(10) 0.0047(11)
O3 0.0235(14) 0.0144(13) 0.0294(14) 0.0086(11) 0.0064(11) 0.0039(11)
O4 0.0211(13) 0.0142(12) 0.0123(11) 0.0073(10) 0.0009(10) -0.0013(9)
O5 0.0188(13) 0.0204(13) 0.0200(12) 0.0098(11) 0.0024(10) 0.0042(10)
O6 0.0363(16) 0.0292(16) 0.0212(14) 0.0203(13) -0.0119(12) -0.0075(12)
O7 0.0105(11) 0.0173(13) 0.0158(12) 0.0049(10) -0.0006(9) -0.0009(10)
O8 0.0169(12) 0.0233(14) 0.0128(11) 0.0063(10) -0.0005(9) 0.0000(10)
O9 0.0120(12) 0.0314(15) 0.0177(12) 0.0032(11) -0.0003(10) 0.0052(11)
O10 0.0147(12) 0.0127(12) 0.0180(12) 0.0052(10) 0.0024(9) 0.0012(9)
O11 0.0159(12) 0.0208(14) 0.0256(13) 0.0091(11) 0.0059(10) 0.0035(11)
O12 0.0297(15) 0.0174(13) 0.0303(15) 0.0136(11) 0.0117(12) 0.0077(11)
O13 0.0121(11) 0.0165(12) 0.0175(12) 0.0067(10) 0.0032(9) 0.0030(10)
O14 0.0185(13) 0.0169(13) 0.0262(13) 0.0071(10) 0.0070(11) 0.0067(11)
O15 0.0194(13) 0.0233(14) 0.0262(14) 0.0101(11) 0.0110(11) 0.0069(11)
O16 0.0232(13) 0.0187(13) 0.0192(13) 0.0097(11) -0.0002(10) 0.0004(10)
O17 0.0158(12) 0.0167(13) 0.0195(12) 0.0061(10) 0.0010(10) 0.0020(10)
O18 0.0154(12) 0.0210(14) 0.0190(12) 0.0063(10) 0.0009(10) 0.0003(10)
O19 0.0287(15) 0.0189(14) 0.0239(14) 0.0083(12) 0.0035(11) 0.0025(11)
O20 0.0238(14) 0.0272(15) 0.0206(13) 0.0086(12) 0.0016(11) 0.0004(11)
O21 0.0215(14) 0.0301(16) 0.0295(15) 0.0100(12) 0.0004(12) 0.0039(12)
C63 0.0184(19) 0.027(2) 0.031(2) 0.0115(16) -0.0032(16) 0.0000(17)
C64 0.036(3) 0.081(4) 0.033(3) 0.020(3) 0.008(2) 0.013(3)
C65 0.029(2) 0.069(4) 0.030(2) 0.010(2) 0.002(2) -0.003(2)
N15 0.0189(17) 0.045(2) 0.0253(18) 0.0117(16) -0.0036(14) -0.0079(16)
O22 0.063(3) 0.118(4) 0.058(3) 0.044(3) 0.015(2) 0.014(3)
O24 0.049(4) 0.044(3) 0.034(3) 0.015(3) 0.000(2) 0.007(2)
C69 0.041(5) 0.043(5) 0.047(4) 0.024(4) 0.012(4) 0.022(4)
O24B 0.059(11) 0.108(18) 0.16(2) -0.008(11) 0.026(13) -0.034(17)
C69B 0.060(19) 0.065(19) 0.51(10) 0.025(16) 0.08(3) 0.15(4)
O25 0.06(3) 0.06(2) 0.08(3) -0.009(17) 0.03(2) -0.020(18)
O26 0.048(4) 0.066(6) 0.040(8) 0.020(5) 0.023(3) 0.010(5)
C70 0.034(8) 0.054(5) 0.061(5) 0.017(7) 0.013(7) 0.016(4)
C71 0.025(10) 0.054(5) 0.131(10) 0.009(9) 0.024(11) 0.034(6)
C72 0.066(6) 0.058(5) 0.063(5) 0.038(5) 0.034(4) 0.040(4)
C73 0.064(5) 0.078(7) 0.047(5) 0.039(6) 0.010(4) 0.027(5)
O26B 0.048(4) 0.066(6) 0.040(8) 0.020(5) 0.023(3) 0.010(5)
C70B 0.034(8) 0.054(5) 0.061(5) 0.017(7) 0.013(7) 0.016(4)
C71B 0.025(10) 0.054(5) 0.131(10) 0.009(9) 0.024(11) 0.034(6)
C72B 0.066(6) 0.058(5) 0.063(5) 0.038(5) 0.034(4) 0.040(4)
C73B 0.064(5) 0.078(7) 0.047(5) 0.039(6) 0.010(4) 0.027(5)

loop_
_atom_type_symbol
_atom_type_description
_atom_type_scat_dispersion_real
_atom_type_scat_dispersion_imag
_atom_type_scat_source
C C 0.0033 0.0016 'International Tables Vol C Tables 4.2.6.8 and 6.1.1.4'
H H 0.0000 0.0000 'International Tables Vol C Tables 4.2.6.8 and 6.1.1.4'
N N 0.0061 0.0033 'International Tables Vol C Tables 4.2.6.8 and 6.1.1.4'
O O 0.0106 0.0060 'International Tables Vol C Tables 4.2.6.8 and 6.1.1.4'
Mn Mn 0.3368 0.7283 'International Tables Vol C Tables 4.2.6.8 and 6.1.1.4'

loop_
_geom_angle_atom_site_label_1
_geom_angle_atom_site_label_2
_geom_angle_atom_site_label_3
_geom_angle
O2 C1 N1 120.4(3)
O2 C1 C2 119.4(3)
N1 C1 C2 120.2(3)
C3 C2 C7 119.0(3)
C3 C2 C1 118.3(3)
C7 C2 C1 122.7(3)
C4 C3 C2 121.8(4)
C4 C3 H3 119.1
C2 C3 H3 119.1
C3 C4 C5 119.0(4)
C3 C4 H4 120.5
C5 C4 H4 120.5
C6 C5 C4 120.7(4)
C6 C5 H5 119.7
C4 C5 H5 119.7
C5 C6 C7 121.1(4)
C5 C6 H6 119.4
C7 C6 H6 119.4
O3 C7 C6 117.4(4)
O3 C7 C2 124.1(3)
C6 C7 C2 118.4(4)
O5 C8 N2 120.8(3)
O5 C8 C9 120.1(3)
N2 C8 C9 119.1(3)
C10 C9 C14 118.3(3)
C10 C9 C8 118.3(3)
C14 C9 C8 123.4(3)
C11 C10 C9 121.7(4)
C11 C10 H10 119.1
C9 C10 H10 119.1
C10 C11 C12 119.6(4)
C10 C11 H11 120.2
C12 C11 H11 120.2
C13 C12 C11 119.8(4)
C13 C12 H12 120.1
C11 C12 H12 120.1
C12 C13 C14 121.2(4)
C12 C13 H13 119.4
C14 C13 H13 119.4
O6 C14 C13 117.1(4)
O6 C14 C9 123.5(3)
C13 C14 C9 119.4(4)
O8 C15 N3 121.1(3)
O8 C15 C16 120.2(3)
N3 C15 C16 118.6(3)
C17 C16 C21 119.1(3)
C17 C16 C15 118.6(3)
C21 C16 C15 122.3(3)
C18 C17 C16 121.1(4)
C18 C17 H17 119.4
C16 C17 H17 119.4
C17 C18 C19 119.7(4)
C17 C18 H18 120.1
C19 C18 H18 120.1
C20 C19 C18 120.1(4)
C20 C19 H19 120.0
C18 C19 H19 120.0
C19 C20 C21 121.3(4)
C19 C20 H20 119.3
C21 C20 H20 119.3
O9 C21 C20 116.8(3)
O9 C21 C16 124.6(3)
C20 C21 C16 118.6(3)
O11 C22 N4 120.9(3)
O11 C22 C23 121.3(3)
N4 C22 C23 117.8(3)
C28 C23 C24 119.4(4)
C28 C23 C22 123.1(3)
C24 C23 C22 117.5(4)
C25 C24 C23 121.3(4)
C25 C24 H24 119.3
C23 C24 H24 119.3
C24 C25 C26 119.2(4)
C24 C25 H25 120.4
C26 C25 H25 120.4
C25 C26 C27 120.7(4)
C25 C26 H26 119.6
C27 C26 H26 119.6
C26 C27 C28 121.0(4)
C26 C27 H27 119.5
C28 C27 H27 119.5
O12 C28 C27 116.3(4)
O12 C28 C23 125.2(3)
C27 C28 C23 118.4(4)
O14 C29 N5 121.2(3)
O14 C29 C30 119.4(3)
N5 C29 C30 119.4(3)
C31 C30 C35 119.5(3)
C31 C30 C29 118.0(3)
C35 C30 C29 122.5(3)
C32 C31 C30 121.2(4)
C32 C31 H31 119.4
C30 C31 H31 119.4
C31 C32 C33 119.4(4)
C31 C32 H32 120.3
C33 C32 H32 120.3
C34 C33 C32 120.1(4)
C34 C33 H33 119.9
C32 C33 H33 119.9
C33 C34 C35 121.8(4)
C33 C34 H34 119.1
C35 C34 H34 119.1
O15 C35 C34 119.5(3)
O15 C35 C30 122.5(3)
C34 C35 C30 118.0(4)
O16 C36 O17 123.0(3)
O16 C36 C37 119.5(3)
O17 C36 C37 117.6(3)
C36 C37 H37A 109.5
C36 C37 H37B 109.5
H37A C37 H37B 109.5
C36 C37 H37C 109.5
H37A C37 H37C 109.5
H37B C37 H37C 109.5
O19 C38 O18 125.7(3)
O19 C38 C39 117.4(4)
O18 C38 C39 116.8(3)
C38 C39 H39A 109.5
C38 C39 H39B 109.5
H39A C39 H39B 109.5
C38 C39 H39C 109.5
H39A C39 H39C 109.5
H39B C39 H39C 109.5
N6 C40 N7 110.4(3)
N6 C40 H40 124.8
N7 C40 H40 124.8
C42 C41 N6 108.9(4)
C42 C41 H41 125.5
N6 C41 H41 125.5
C41 C42 N7 107.1(4)
C41 C42 H42 126.5
N7 C42 H42 126.5
N7 C43 C44 111.6(4)
N7 C43 H43A 109.3
C44 C43 H43A 109.3
N7 C43 H43B 109.3
C44 C43 H43B 109.3
H43A C43 H43B 108.0
C43 C44 H44A 109.5
C43 C44 H44B 109.5
H44A C44 H44B 109.5
C43 C44 H44C 109.5
H44A C44 H44C 109.5
H44B C44 H44C 109.5
N8 C45 N9 110.2(3)
N8 C45 H45 124.9
N9 C45 H45 124.9
C47 C46 N8 108.8(4)
C47 C46 H46 125.6
N8 C46 H46 125.6
C46 C47 N9 106.8(4)
C46 C47 H47 126.6
N9 C47 H47 126.6
C49 C48 N9 111.8(5)
C49 C48 H48A 109.3
N9 C48 H48A 109.3
C49 C48 H48B 109.3
N9 C48 H48B 109.3
H48A C48 H48B 107.9
C48 C49 H49A 109.5
C48 C49 H49B 109.5
H49A C49 H49B 109.5
C48 C49 H49C 109.5
H49A C49 H49C 109.5
H49B C49 H49C 109.5
N10 C50 N11 112.5(4)
N10 C50 H50 123.8
N11 C50 H50 123.8
C52 C51 N10 109.7(4)
C52 C51 H51 125.1
N10 C51 H51 125.1
C51 C52 N11 106.5(4)
C51 C52 H52 126.8
N11 C52 H52 126.8
N11 C53 C54 112.3(4)
N11 C53 H53A 109.2
C54 C53 H53A 109.2
N11 C53 H53B 109.2
C54 C53 H53B 109.2
H53A C53 H53B 107.9
C53 C54 H54A 109.5
C53 C54 H54B 109.5
H54A C54 H54B 109.5
C53 C54 H54C 109.5
H54A C54 H54C 109.5
H54B C54 H54C 109.5
N12 C55 N13 111.0(3)
N12 C55 H55 124.5
N13 C55 H55 124.5
C57 C56 N12 108.5(4)
C57 C56 H56 125.8
N12 C56 H56 125.8
C56 C57 N13 107.0(3)
C56 C57 H57 126.5
N13 C57 H57 126.5
N13 C58 C59 111.5(4)
N13 C58 H58A 109.3
C59 C58 H58A 109.3
N13 C58 H58B 109.3
C59 C58 H58B 109.3
H58A C58 H58B 108.0
C58 C59 H59A 109.5
C58 C59 H59B 109.5
H59A C59 H59B 109.5
C58 C59 H59C 109.5
H59A C59 H59C 109.5
H59B C59 H59C 109.5
O20 C60 N14 123.9(4)
O20 C60 H60 118.0
N14 C60 H60 118.0
N14 C61 H61A 109.5
N14 C61 H61B 109.5
H61A C61 H61B 109.5
N14 C61 H61C 109.5
H61A C61 H61C 109.5
H61B C61 H61C 109.5
N14 C62 H62A 109.5
N14 C62 H62B 109.5
H62A C62 H62B 109.5
N14 C62 H62C 109.5
H62A C62 H62C 109.5
H62B C62 H62C 109.5
O22 C66 N16 125.2(7)
O22 C66 H66 117.4
N16 C66 H66 117.4
N16 C67 H67A 109.5
N16 C67 H67B 109.5
H67A C67 H67B 109.5
N16 C67 H67C 109.5
H67A C67 H67C 109.5
H67B C67 H67C 109.5
N16 C68 H68A 109.5
N16 C68 H68B 109.5
H68A C68 H68B 109.5
N16 C68 H68C 109.5
H68A C68 H68C 109.5
H68B C68 H68C 109.5
O18 Mn1 O7 71.17(9)
O18 Mn1 O13 87.02(10)
O7 Mn1 O13 127.19(9)
O18 Mn1 O1 93.10(9)
O7 Mn1 O1 147.92(9)
O13 Mn1 O1 77.71(9)
O18 Mn1 O17 157.00(9)
O7 Mn1 O17 86.99(9)
O13 Mn1 O17 112.73(9)
O1 Mn1 O17 102.30(9)
O18 Mn1 O4 88.74(9)
O7 Mn1 O4 75.21(9)
O13 Mn1 O4 153.77(9)
O1 Mn1 O4 76.70(9)
O17 Mn1 O4 78.48(9)
O18 Mn1 O10 113.49(9)
O7 Mn1 O10 73.78(9)
O13 Mn1 O10 72.20(9)
O1 Mn1 O10 138.01(9)
O17 Mn1 O10 64.99(9)
O4 Mn1 O10 132.60(9)
O3 Mn2 O4 177.37(11)
O3 Mn2 N1 88.86(12)
O4 Mn2 N1 90.97(11)
O3 Mn2 N6 89.00(12)
O4 Mn2 N6 91.59(12)
N1 Mn2 N6 170.25(12)
O3 Mn2 O5 99.06(11)
O4 Mn2 O5 78.37(10)
N1 Mn2 O5 98.38(11)
N6 Mn2 O5 91.35(11)
O3 Mn2 O16 97.26(11)
O4 Mn2 O16 85.36(10)
N1 Mn2 O16 88.14(11)
N6 Mn2 O16 82.69(11)
O5 Mn2 O16 162.52(9)
O15 Mn3 O1 179.39(11)
O15 Mn3 O2 97.41(11)
O1 Mn3 O2 81.99(10)
O15 Mn3 N5 90.10(12)
O1 Mn3 N5 90.51(11)
O2 Mn3 N5 172.17(12)
O15 Mn3 O21 88.05(12)
O1 Mn3 O21 91.88(11)
O2 Mn3 O21 89.67(11)
N5 Mn3 O21 92.83(11)
O15 Mn3 O20 90.96(11)
O1 Mn3 O20 89.09(10)
O2 Mn3 O20 88.31(11)
N5 Mn3 O20 89.34(11)
O21 Mn3 O20 177.61(10)
O12 Mn4 O13 177.47(11)
O12 Mn4 O14 95.31(11)
O13 Mn4 O14 82.24(10)
O12 Mn4 N4 89.32(12)
O13 Mn4 N4 93.16(11)
O14 Mn4 N4 174.60(12)
O12 Mn4 O19 92.92(11)
O13 Mn4 O19 87.52(10)
O14 Mn4 O19 84.70(11)
N4 Mn4 O19 92.31(11)
O12 Mn4 N10 90.88(12)
O13 Mn4 N10 88.56(11)
O14 Mn4 N10 92.21(11)
N4 Mn4 N10 90.50(12)
O19 Mn4 N10 175.30(11)
O9 Mn5 O10 176.63(11)
O9 Mn5 N3 88.23(12)
O10 Mn5 N3 93.31(11)
O9 Mn5 N8 87.30(12)
O10 Mn5 N8 90.69(11)
N3 Mn5 N8 169.82(13)
O9 Mn5 O11 104.93(11)
O10 Mn5 O11 77.94(10)
N3 Mn5 O11 94.58(11)
N8 Mn5 O11 95.41(11)
O9 Mn5 O17 109.67(11)
O10 Mn5 O17 67.64(9)
N3 Mn5 O17 81.70(10)
N8 Mn5 O17 91.20(10)
O11 Mn5 O17 145.02(9)
O6 Mn6 O7 176.15(12)
O6 Mn6 N2 89.00(12)
O7 Mn6 N2 94.26(11)
O6 Mn6 N12 87.48(12)
O7 Mn6 N12 88.78(11)
N2 Mn6 N12 161.73(13)
O6 Mn6 O8 103.09(13)
O7 Mn6 O8 78.56(10)
N2 Mn6 O8 97.25(11)
N12 Mn6 O8 101.01(11)
C1 N1 O1 113.5(3)
C1 N1 Mn2 129.7(2)
O1 N1 Mn2 116.9(2)
C8 N2 O4 114.1(3)
C8 N2 Mn6 132.1(2)
O4 N2 Mn6 113.7(2)
C15 N3 O7 113.4(3)
C15 N3 Mn5 133.4(2)
O7 N3 Mn5 112.7(2)
C22 N4 O10 114.5(3)
C22 N4 Mn4 133.7(3)
O10 N4 Mn4 111.80(19)
C29 N5 O13 113.3(3)
C29 N5 Mn3 128.1(2)
O13 N5 Mn3 118.2(2)
C40 N6 C41 106.3(3)
C40 N6 Mn2 127.7(3)
C41 N6 Mn2 124.8(3)
C40 N7 C42 107.4(4)
C40 N7 C43 126.8(4)
C42 N7 C43 125.8(4)
C45 N8 C46 106.7(3)
C45 N8 Mn5 126.9(3)
C46 N8 Mn5 126.4(3)
C45 N9 C47 107.5(3)
C45 N9 C48 126.3(4)
C47 N9 C48 126.2(4)
C50 N10 C51 105.2(3)
C50 N10 Mn4 124.9(3)
C51 N10 Mn4 129.4(3)
C50 N11 C52 106.1(3)
C50 N11 C53 128.6(4)
C52 N11 C53 125.3(4)
C55 N12 C56 106.2(3)
C55 N12 Mn6 126.6(2)
C56 N12 Mn6 127.0(3)
C55 N13 C57 107.3(3)
C55 N13 C58 126.4(4)
C57 N13 C58 126.0(3)
C60 N14 C61 121.0(4)
C60 N14 C62 121.0(4)
C61 N14 C62 118.1(4)
C66 N16 C67 120.0(6)
C66 N16 C68 121.9(6)
C67 N16 C68 118.0(5)
N1 O1 Mn3 112.10(19)
N1 O1 Mn1 125.31(19)
Mn3 O1 Mn1 122.37(12)
C1 O2 Mn3 111.7(2)
C7 O3 Mn2 128.4(2)
N2 O4 Mn2 115.97(19)
N2 O4 Mn1 113.29(18)
Mn2 O4 Mn1 119.61(11)
C8 O5 Mn2 109.5(2)
C14 O6 Mn6 132.6(2)
N3 O7 Mn6 117.0(2)
N3 O7 Mn1 114.51(18)
Mn6 O7 Mn1 111.00(11)
C15 O8 Mn6 109.9(2)
C21 O9 Mn5 131.9(2)
N4 O10 Mn5 116.74(19)
N4 O10 Mn1 115.60(18)
Mn5 O10 Mn1 108.37(11)
C22 O11 Mn5 109.9(2)
C28 O12 Mn4 129.7(3)
N5 O13 Mn4 110.59(19)
N5 O13 Mn1 116.94(18)
Mn4 O13 Mn1 112.59(11)
C29 O14 Mn4 111.3(2)
C35 O15 Mn3 123.3(2)
C36 O16 Mn2 123.5(2)
C36 O17 Mn1 125.9(2)
C36 O17 Mn5 132.5(2)
Mn1 O17 Mn5 93.39(9)
C38 O18 Mn1 127.5(2)
C38 O19 Mn4 136.3(2)
C60 O20 Mn3 122.1(2)
C63 O21 Mn3 132.1(3)
O21 C63 N15 120.5(4)
O21 C63 H63 119.8
N15 C63 H63 119.8
N15 C64 H64A 109.5
N15 C64 H64B 109.5
H64A C64 H64B 109.5
N15 C64 H64C 109.5
H64A C64 H64C 109.5
H64B C64 H64C 109.5
N15 C65 H65A 109.5
N15 C65 H65B 109.5
H65A C65 H65B 109.5
N15 C65 H65C 109.5
H65A C65 H65C 109.5
H65B C65 H65C 109.5
C63 N15 C64 119.3(4)
C63 N15 C65 121.4(4)
C64 N15 C65 119.2(4)
C69 O24 H25A 115.7(18)
H24A O24 H25A 117.5
C69 O24 H25B 137.2(19)
H25A O24 H25B 81(4)
C69B O24B H24B 109.5
O24B C69B H69D 109.5
O24B C69B H69E 109.5
H69D C69B H69E 109.5
O24B C69B H69F 109.5
H69D C69B H69F 109.5
H69E C69B H69F 109.5
H25A O25 H25B 107(3)
H25A O25 H25B 107(3)
C70 O26 C72 114.0(10)
C71 C70 O26 109.2(10)
C71 C70 H70A 109.8
O26 C70 H70A 109.8
C71 C70 H70B 109.8
O26 C70 H70B 109.8
H70A C70 H70B 108.3
C73 C72 O26 114.4(12)
C73 C72 H72A 108.7
O26 C72 H72A 108.7
C73 C72 H72B 108.7
O26 C72 H72B 108.7
H72A C72 H72B 107.6
C70B O26B C72B 108.9(14)
C71B C70B O26B 110.9(13)
C71B C70B H70C 109.5
O26B C70B H70C 109.5
C71B C70B H70D 109.5
O26B C70B H70D 109.5
H70C C70B H70D 108.0
C70B C71B H71D 109.5
C70B C71B H71E 109.5
H71D C71B H71E 109.5
C70B C71B H71F 109.5
H71D C71B H71F 109.5
H71E C71B H71F 109.5
C73B C72B O26B 111.0(11)
C73B C72B H72C 109.4
O26B C72B H72C 109.4
C73B C72B H72D 109.4
O26B C72B H72D 109.4
H72C C72B H72D 108.0
C72B C73B H73D 109.5
C72B C73B H73E 109.5
H73D C73B H73E 109.5
C72B C73B H73F 109.5
H73D C73B H73F 109.5
H73E C73B H73F 109.5

loop_
_geom_bond_atom_site_label_1
_geom_bond_atom_site_label_2
_geom_bond_distance
C1 O2 1.298(4)
C1 N1 1.316(4)
C1 C2 1.462(5)
C2 C3 1.403(5)
C2 C7 1.410(6)
C3 C4 1.382(5)
C3 H3 0.9500
C4 C5 1.386(7)
C4 H4 0.9500
C5 C6 1.380(6)
C5 H5 0.9500
C6 C7 1.408(5)
C6 H6 0.9500
C7 O3 1.332(4)
C8 O5 1.279(4)
C8 N2 1.322(4)
C8 C9 1.469(5)
C9 C10 1.404(5)
C9 C14 1.406(5)
C10 C11 1.376(6)
C10 H10 0.9500
C11 C12 1.397(6)
C11 H11 0.9500
C12 C13 1.374(6)
C12 H12 0.9500
C13 C14 1.402(5)
C13 H13 0.9500
C14 O6 1.333(5)
C15 O8 1.288(4)
C15 N3 1.309(5)
C15 C16 1.476(5)
C16 C17 1.406(5)
C16 C21 1.407(5)
C17 C18 1.377(6)
C17 H17 0.9500
C18 C19 1.390(6)
C18 H18 0.9500
C19 C20 1.378(6)
C19 H19 0.9500
C20 C21 1.403(5)
C20 H20 0.9500
C21 O9 1.338(4)
C22 O11 1.275(5)
C22 N4 1.322(4)
C22 C23 1.476(5)
C23 C28 1.405(6)
C23 C24 1.408(5)
C24 C25 1.377(6)
C24 H24 0.9500
C25 C26 1.382(7)
C25 H25 0.9500
C26 C27 1.385(6)
C26 H26 0.9500
C27 C28 1.399(6)
C27 H27 0.9500
C28 O12 1.329(4)
C29 O14 1.293(4)
C29 N5 1.314(5)
C29 C30 1.470(5)
C30 C31 1.397(5)
C30 C35 1.417(5)
C31 C32 1.375(6)
C31 H31 0.9500
C32 C33 1.395(6)
C32 H32 0.9500
C33 C34 1.372(6)
C33 H33 0.9500
C34 C35 1.394(5)
C34 H34 0.9500
C35 O15 1.332(5)
C36 O16 1.253(4)
C36 O17 1.267(4)
C36 C37 1.507(6)
C37 H37A 0.9800
C37 H37B 0.9800
C37 H37C 0.9800
C38 O19 1.250(5)
C38 O18 1.266(5)
C38 C39 1.515(5)
C39 H39A 0.9800
C39 H39B 0.9800
C39 H39C 0.9800
C40 N6 1.324(5)
C40 N7 1.346(5)
C40 H40 0.9500
C41 C42 1.342(6)
C41 N6 1.380(5)
C41 H41 0.9500
C42 N7 1.367(5)
C42 H42 0.9500
C43 N7 1.471(6)
C43 C44 1.505(7)
C43 H43A 0.9900
C43 H43B 0.9900
C44 H44A 0.9800
C44 H44B 0.9800
C44 H44C 0.9800
C45 N8 1.317(5)
C45 N9 1.349(5)
C45 H45 0.9500
C46 C47 1.349(6)
C46 N8 1.377(5)
C46 H46 0.9500
C47 N9 1.366(6)
C47 H47 0.9500
C48 C49 1.453(10)
C48 N9 1.473(5)
C48 H48A 0.9900
C48 H48B 0.9900
C49 H49A 0.9800
C49 H49B 0.9800
C49 H49C 0.9800
C50 N10 1.313(5)
C50 N11 1.347(5)
C50 H50 0.9500
C51 C52 1.355(6)
C51 N10 1.377(5)
C51 H51 0.9500
C52 N11 1.381(6)
C52 H52 0.9500
C53 N11 1.467(5)
C53 C54 1.467(7)
C53 H53A 0.9900
C53 H53B 0.9900
C54 H54A 0.9800
C54 H54B 0.9800
C54 H54C 0.9800
C55 N12 1.318(5)
C55 N13 1.335(5)
C55 H55 0.9500
C56 C57 1.347(6)
C56 N12 1.383(4)
C56 H56 0.9500
C57 N13 1.368(5)
C57 H57 0.9500
C58 N13 1.483(6)
C58 C59 1.504(8)
C58 H58A 0.9900
C58 H58B 0.9900
C59 H59A 0.9800
C59 H59B 0.9800
C59 H59C 0.9800
C60 O20 1.240(5)
C60 N14 1.327(5)
C60 H60 0.9500
C61 N14 1.434(6)
C61 H61A 0.9800
C61 H61B 0.9800
C61 H61C 0.9800
C62 N14 1.462(6)
C62 H62A 0.9800
C62 H62B 0.9800
C62 H62C 0.9800
C66 O22 1.247(8)
C66 N16 1.326(8)
C66 H66 0.9500
C67 N16 1.449(8)
C67 H67A 0.9800
C67 H67B 0.9800
C67 H67C 0.9800
C68 N16 1.471(7)
C68 H68A 0.9800
C68 H68B 0.9800
C68 H68C 0.9800
Mn1 O18 2.205(3)
Mn1 O7 2.229(2)
Mn1 O13 2.235(2)
Mn1 O1 2.243(2)
Mn1 O17 2.263(3)
Mn1 O4 2.264(3)
Mn1 O10 2.265(2)
Mn2 O3 1.860(3)
Mn2 O4 1.901(2)
Mn2 N1 2.001(3)
Mn2 N6 2.059(3)
Mn2 O5 2.141(3)
Mn2 O16 2.243(3)
Mn3 O15 1.862(3)
Mn3 O1 1.917(3)
Mn3 O2 1.951(3)
Mn3 N5 1.955(3)
Mn3 O21 2.192(3)
Mn3 O20 2.273(3)
Mn4 O12 1.872(3)
Mn4 O13 1.936(2)
Mn4 O14 1.938(3)
Mn4 N4 1.941(3)
Mn4 O19 2.235(3)
Mn4 N10 2.276(3)
Mn5 O9 1.849(3)
Mn5 O10 1.912(2)
Mn5 N3 1.975(3)
Mn5 N8 2.042(3)
Mn5 O11 2.148(3)
Mn5 O17 2.398(2)
Mn6 O6 1.841(3)
Mn6 O7 1.890(2)
Mn6 N2 1.969(3)
Mn6 N12 2.032(3)
Mn6 O8 2.112(3)
N1 O1 1.403(4)
N2 O4 1.411(3)
N3 O7 1.403(4)
N4 O10 1.392(4)
N5 O13 1.409(3)
O21 C63 1.242(5)
C63 N15 1.328(5)
C63 H63 0.9500
C64 N15 1.433(6)
C64 H64A 0.9800
C64 H64B 0.9800
C64 H64C 0.9800
C65 N15 1.463(6)
C65 H65A 0.9800
C65 H65B 0.9800
C65 H65C 0.9800
O24 C69 1.442(11)
O24 H24A 0.8400
O24 H25A 0.98(7)
O24 H25B 1.09(3)
C69 H69A 0.9800
C69 H69B 0.9800
C69 H69C 0.9800
O24B C69B 1.40(2)
O24B H24B 0.8400
C69B H69D 0.9800
C69B H69E 0.9800
C69B H69F 0.9800
O25 H25A 0.84(2)
O25 H25A 0.84(2)
O25 H25B 0.835(18)
O26 C70 1.423(11)
O26 C72 1.429(13)
C70 C71 1.417(11)
C70 H70A 0.9900
C70 H70B 0.9900
C71 H71A 0.9800
C71 H71B 0.9800
C71 H71C 0.9800
C72 C73 1.388(10)
C72 H72A 0.9900
C72 H72B 0.9900
C73 H73A 0.9800
C73 H73B 0.9800
C73 H73C 0.9800
O26B C70B 1.421(14)
O26B C72B 1.424(13)
C70B C71B 1.387(13)
C70B H70C 0.9900
C70B H70D 0.9900
C71B H71D 0.9800
C71B H71E 0.9800
C71B H71F 0.9800
C72B C73B 1.422(11)
C72B H72C 0.9900
C72B H72D 0.9900
C73B H73D 0.9800
C73B H73E 0.9800
C73B H73F 0.9800

loop_
_geom_hbond_atom_site_label_D
_geom_hbond_atom_site_label_H
_geom_hbond_atom_site_label_A
_geom_hbond_distance_DH
_geom_hbond_distance_HA
_geom_hbond_distance_DA
_geom_hbond_angle_DHA
O24 H24A O22 0.84 2.09 2.876(7) 155.7
O24B H24B O19 0.84 2.15 2.98(2) 169.7
O25 H25A O24B 0.84(2) 2.35(2) 3.05(4) 140(6)
O25 H25B O22 0.835(18) 1.991(18) 2.776(17) 156(4)

loop_
_geom_torsion_atom_site_label_1
_geom_torsion_atom_site_label_2
_geom_torsion_atom_site_label_3
_geom_torsion_atom_site_label_4
_geom_torsion
O2 C1 C2 C3 -10.1(5)
N1 C1 C2 C3 169.4(3)
O2 C1 C2 C7 169.7(3)
N1 C1 C2 C7 -10.8(5)
C7 C2 C3 C4 0.2(5)
C1 C2 C3 C4 -180.0(3)
C2 C3 C4 C5 -0.7(6)
C3 C4 C5 C6 0.1(6)
C4 C5 C6 C7 1.1(7)
C5 C6 C7 O3 179.9(4)
C5 C6 C7 C2 -1.6(6)
C3 C2 C7 O3 179.3(3)
C1 C2 C7 O3 -0.5(5)
C3 C2 C7 C6 1.0(5)
C1 C2 C7 C6 -178.9(3)
O5 C8 C9 C10 -0.4(5)
N2 C8 C9 C10 -179.7(3)
O5 C8 C9 C14 -179.3(4)
N2 C8 C9 C14 1.3(6)
C14 C9 C10 C11 -0.2(6)
C8 C9 C10 C11 -179.2(4)
C9 C10 C11 C12 -0.8(7)
C10 C11 C12 C13 1.0(8)
C11 C12 C13 C14 -0.3(8)
C12 C13 C14 O6 180.0(5)
C12 C13 C14 C9 -0.7(7)
C10 C9 C14 O6 -179.7(4)
C8 C9 C14 O6 -0.8(6)
C10 C9 C14 C13 0.9(6)
C8 C9 C14 C13 179.9(4)
O8 C15 C16 C17 -5.5(5)
N3 C15 C16 C17 172.5(3)
O8 C15 C16 C21 176.9(3)
N3 C15 C16 C21 -5.2(5)
C21 C16 C17 C18 1.0(6)
C15 C16 C17 C18 -176.8(4)
C16 C17 C18 C19 -0.6(6)
C17 C18 C19 C20 -0.1(7)
C18 C19 C20 C21 0.5(7)
C19 C20 C21 O9 -179.2(4)
C19 C20 C21 C16 -0.1(6)
C17 C16 C21 O9 178.4(4)
C15 C16 C21 O9 -4.0(6)
C17 C16 C21 C20 -0.6(5)
C15 C16 C21 C20 177.1(3)
O11 C22 C23 C28 175.2(3)
N4 C22 C23 C28 -5.0(5)
O11 C22 C23 C24 -2.8(5)
N4 C22 C23 C24 177.0(3)
C28 C23 C24 C25 0.0(6)
C22 C23 C24 C25 178.0(4)
C23 C24 C25 C26 -1.0(7)
C24 C25 C26 C27 0.7(8)
C25 C26 C27 C28 0.7(8)
C26 C27 C28 O12 179.9(5)
C26 C27 C28 C23 -1.7(7)
C24 C23 C28 O12 179.6(4)
C22 C23 C28 O12 1.7(6)
C24 C23 C28 C27 1.3(6)
C22 C23 C28 C27 -176.6(4)
O14 C29 C30 C31 -17.5(5)
N5 C29 C30 C31 160.4(4)
O14 C29 C30 C35 161.5(3)
N5 C29 C30 C35 -20.6(5)
C35 C30 C31 C32 1.1(6)
C29 C30 C31 C32 -179.8(4)
C30 C31 C32 C33 -1.6(7)
C31 C32 C33 C34 0.6(7)
C32 C33 C34 C35 0.9(7)
C33 C34 C35 O15 -178.8(4)
C33 C34 C35 C30 -1.4(6)
C31 C30 C35 O15 177.7(4)
C29 C30 C35 O15 -1.3(6)
C31 C30 C35 C34 0.3(5)
C29 C30 C35 C34 -178.7(3)
N6 C41 C42 N7 0.0(5)
N8 C46 C47 N9 -0.9(5)
N10 C51 C52 N11 0.2(5)
N12 C56 C57 N13 0.4(5)
O2 C1 N1 O1 -3.1(5)
C2 C1 N1 O1 177.4(3)
O2 C1 N1 Mn2 178.8(2)
C2 C1 N1 Mn2 -0.7(5)
O3 Mn2 N1 C1 15.5(3)
O4 Mn2 N1 C1 -161.9(3)
O5 Mn2 N1 C1 -83.5(3)
O16 Mn2 N1 C1 112.8(3)
O3 Mn2 N1 O1 -162.7(2)
O4 Mn2 N1 O1 19.9(2)
O5 Mn2 N1 O1 98.3(2)
O16 Mn2 N1 O1 -65.4(2)
O5 C8 N2 O4 0.5(5)
C9 C8 N2 O4 179.8(3)
O5 C8 N2 Mn6 176.1(3)
C9 C8 N2 Mn6 -4.6(5)
O6 Mn6 N2 C8 5.4(3)
O7 Mn6 N2 C8 -172.6(3)
N12 Mn6 N2 C8 -73.5(5)
O8 Mn6 N2 C8 108.5(3)
O6 Mn6 N2 O4 -179.0(2)
O7 Mn6 N2 O4 3.1(2)
N12 Mn6 N2 O4 102.2(4)
O8 Mn6 N2 O4 -75.9(2)
O8 C15 N3 O7 -0.7(5)
C16 C15 N3 O7 -178.7(3)
O8 C15 N3 Mn5 -172.3(2)
C16 C15 N3 Mn5 9.8(5)
O9 Mn5 N3 C15 -5.0(3)
O10 Mn5 N3 C15 172.0(3)
N8 Mn5 N3 C15 59.0(8)
O11 Mn5 N3 C15 -109.8(3)
O17 Mn5 N3 C15 105.2(3)
O9 Mn5 N3 O7 -176.6(2)
O10 Mn5 N3 O7 0.4(2)
N8 Mn5 N3 O7 -112.6(7)
O11 Mn5 N3 O7 78.6(2)
O17 Mn5 N3 O7 -66.4(2)
O11 C22 N4 O10 -1.9(5)
C23 C22 N4 O10 178.3(3)
O11 C22 N4 Mn4 177.7(2)
C23 C22 N4 Mn4 -2.1(5)
O12 Mn4 N4 C22 8.5(3)
O13 Mn4 N4 C22 -172.0(3)
O19 Mn4 N4 C22 -84.4(3)
N10 Mn4 N4 C22 99.4(3)
O12 Mn4 N4 O10 -171.8(2)
O13 Mn4 N4 O10 7.6(2)
O19 Mn4 N4 O10 95.3(2)
N10 Mn4 N4 O10 -81.0(2)
O14 C29 N5 O13 -3.1(5)
C30 C29 N5 O13 179.1(3)
O14 C29 N5 Mn3 -176.0(2)
C30 C29 N5 Mn3 6.2(5)
O15 Mn3 N5 C29 18.5(3)
O1 Mn3 N5 C29 -161.5(3)
O21 Mn3 N5 C29 -69.6(3)
O20 Mn3 N5 C29 109.4(3)
O15 Mn3 N5 O13 -154.2(2)
O1 Mn3 N5 O13 25.8(2)
O21 Mn3 N5 O13 117.7(2)
O20 Mn3 N5 O13 -63.2(2)
N7 C40 N6 C41 -0.6(5)
N7 C40 N6 Mn2 -168.5(3)
C42 C41 N6 C40 0.4(5)
C42 C41 N6 Mn2 168.7(3)
O3 Mn2 N6 C40 -172.3(3)
O4 Mn2 N6 C40 5.2(3)
O5 Mn2 N6 C40 -73.2(3)
O16 Mn2 N6 C40 90.3(3)
O3 Mn2 N6 C41 21.9(3)
O4 Mn2 N6 C41 -160.7(3)
O5 Mn2 N6 C41 120.9(3)
O16 Mn2 N6 C41 -75.5(3)
N6 C40 N7 C42 0.6(5)
N6 C40 N7 C43 179.2(4)
C41 C42 N7 C40 -0.3(5)
C41 C42 N7 C43 -178.9(4)
C44 C43 N7 C40 -115.0(5)
C44 C43 N7 C42 63.3(6)
N9 C45 N8 C46 -0.6(4)
N9 C45 N8 Mn5 -178.3(2)
C47 C46 N8 C45 1.0(5)
C47 C46 N8 Mn5 178.6(3)
O9 Mn5 N8 C45 -11.8(3)
O10 Mn5 N8 C45 170.9(3)
N3 Mn5 N8 C45 -75.9(8)
O11 Mn5 N8 C45 92.9(3)
O17 Mn5 N8 C45 -121.5(3)
O9 Mn5 N8 C46 171.0(3)
O10 Mn5 N8 C46 -6.3(3)
N3 Mn5 N8 C46 106.9(7)
O11 Mn5 N8 C46 -84.3(3)
O17 Mn5 N8 C46 61.3(3)
N8 C45 N9 C47 0.0(4)
N8 C45 N9 C48 -178.5(4)
C46 C47 N9 C45 0.5(5)
C46 C47 N9 C48 179.1(4)
C49 C48 N9 C45 84.9(6)
C49 C48 N9 C47 -93.4(7)
N11 C50 N10 C51 0.0(5)
N11 C50 N10 Mn4 173.7(2)
C52 C51 N10 C50 -0.1(5)
C52 C51 N10 Mn4 -173.4(3)
O12 Mn4 N10 C50 25.9(3)
O13 Mn4 N10 C50 -156.6(3)
O14 Mn4 N10 C50 121.3(3)
N4 Mn4 N10 C50 -63.4(3)
O12 Mn4 N10 C51 -162.1(4)
O13 Mn4 N10 C51 15.5(4)
O14 Mn4 N10 C51 -66.7(4)
N4 Mn4 N10 C51 108.6(4)
N10 C50 N11 C52 0.1(5)
N10 C50 N11 C53 -179.5(4)
C51 C52 N11 C50 -0.2(5)
C51 C52 N11 C53 179.5(4)
C54 C53 N11 C50 7.8(7)
C54 C53 N11 C52 -171.7(5)
N13 C55 N12 C56 -0.5(5)
N13 C55 N12 Mn6 173.6(3)
C57 C56 N12 C55 0.0(5)
C57 C56 N12 Mn6 -174.0(3)
O6 Mn6 N12 C55 -167.2(3)
O7 Mn6 N12 C55 11.9(3)
N2 Mn6 N12 C55 -88.1(5)
O8 Mn6 N12 C55 90.0(3)
O6 Mn6 N12 C56 5.7(3)
O7 Mn6 N12 C56 -175.2(3)
N2 Mn6 N12 C56 84.8(5)
O8 Mn6 N12 C56 -97.1(3)
N12 C55 N13 C57 0.7(5)
N12 C55 N13 C58 -172.8(4)
C56 C57 N13 C55 -0.7(5)
C56 C57 N13 C58 172.9(4)
C59 C58 N13 C55 86.8(6)
C59 C58 N13 C57 -85.5(6)
O20 C60 N14 C61 0.6(7)
O20 C60 N14 C62 178.9(4)
O22 C66 N16 C67 -4.0(11)
O22 C66 N16 C68 179.6(7)
C1 N1 O1 Mn3 6.3(3)
Mn2 N1 O1 Mn3 -175.27(12)
C1 N1 O1 Mn1 -178.9(2)
Mn2 N1 O1 Mn1 -0.5(3)
O2 Mn3 O1 N1 -5.57(19)
N5 Mn3 O1 N1 176.7(2)
O21 Mn3 O1 N1 83.8(2)
O20 Mn3 O1 N1 -94.0(2)
O2 Mn3 O1 Mn1 179.45(15)
N5 Mn3 O1 Mn1 1.69(15)
O21 Mn3 O1 Mn1 -91.16(14)
O20 Mn3 O1 Mn1 91.03(14)
O18 Mn1 O1 N1 -104.5(2)
O7 Mn1 O1 N1 -46.0(3)
O13 Mn1 O1 N1 169.2(2)
O17 Mn1 O1 N1 58.3(2)
O4 Mn1 O1 N1 -16.5(2)
O10 Mn1 O1 N1 124.5(2)
O18 Mn1 O1 Mn3 69.81(15)
O7 Mn1 O1 Mn3 128.34(16)
O13 Mn1 O1 Mn3 -16.45(13)
O17 Mn1 O1 Mn3 -127.38(14)
O4 Mn1 O1 Mn3 157.78(15)
O10 Mn1 O1 Mn3 -61.2(2)
N1 C1 O2 Mn3 -1.7(4)
C2 C1 O2 Mn3 177.8(2)
O15 Mn3 O2 C1 -175.9(2)
O1 Mn3 O2 C1 4.1(2)
O21 Mn3 O2 C1 -87.9(2)
O20 Mn3 O2 C1 93.4(2)
C6 C7 O3 Mn2 -156.9(3)
C2 C7 O3 Mn2 24.7(5)
N1 Mn2 O3 C7 -27.0(3)
N6 Mn2 O3 C7 162.5(3)
O5 Mn2 O3 C7 71.3(3)
O16 Mn2 O3 C7 -115.0(3)
C8 N2 O4 Mn2 -9.1(4)
Mn6 N2 O4 Mn2 174.45(13)
C8 N2 O4 Mn1 134.8(3)
Mn6 N2 O4 Mn1 -41.7(2)
N1 Mn2 O4 N2 107.9(2)
N6 Mn2 O4 N2 -81.5(2)
O5 Mn2 O4 N2 9.5(2)
O16 Mn2 O4 N2 -164.0(2)
N1 Mn2 O4 Mn1 -33.59(14)
N6 Mn2 O4 Mn1 137.00(14)
O5 Mn2 O4 Mn1 -131.95(14)
O16 Mn2 O4 Mn1 54.47(13)
O18 Mn1 O4 N2 -18.3(2)
O7 Mn1 O4 N2 52.54(19)
O13 Mn1 O4 N2 -98.9(3)
O1 Mn1 O4 N2 -111.8(2)
O17 Mn1 O4 N2 142.5(2)
O10 Mn1 O4 N2 103.1(2)
O18 Mn1 O4 Mn2 124.15(14)
O7 Mn1 O4 Mn2 -165.00(15)
O13 Mn1 O4 Mn2 43.5(3)
O1 Mn1 O4 Mn2 30.66(13)
O17 Mn1 O4 Mn2 -75.09(13)
O10 Mn1 O4 Mn2 -114.44(14)
N2 C8 O5 Mn2 7.1(4)
C9 C8 O5 Mn2 -172.3(3)
O3 Mn2 O5 C8 171.5(2)
O4 Mn2 O5 C8 -9.0(2)
N1 Mn2 O5 C8 -98.3(2)
N6 Mn2 O5 C8 82.3(2)
O16 Mn2 O5 C8 12.7(5)
C13 C14 O6 Mn6 -177.0(3)
C9 C14 O6 Mn6 3.7(7)
N2 Mn6 O6 C14 -4.8(4)
N12 Mn6 O6 C14 157.3(4)
O8 Mn6 O6 C14 -102.0(4)
C15 N3 O7 Mn6 1.3(3)
Mn5 N3 O7 Mn6 174.71(12)
C15 N3 O7 Mn1 -131.1(2)
Mn5 N3 O7 Mn1 42.3(2)
N2 Mn6 O7 N3 -97.6(2)
N12 Mn6 O7 N3 100.4(2)
O8 Mn6 O7 N3 -1.1(2)
N2 Mn6 O7 Mn1 36.35(14)
N12 Mn6 O7 Mn1 -125.61(13)
O8 Mn6 O7 Mn1 132.89(13)
O18 Mn1 O7 N3 -178.4(2)
O13 Mn1 O7 N3 -107.6(2)
O1 Mn1 O7 N3 117.4(2)
O17 Mn1 O7 N3 8.9(2)
O4 Mn1 O7 N3 87.8(2)
O10 Mn1 O7 N3 -55.9(2)
O18 Mn1 O7 Mn6 46.38(12)
O13 Mn1 O7 Mn6 117.25(12)
O1 Mn1 O7 Mn6 -17.7(2)
O17 Mn1 O7 Mn6 -126.28(13)
O4 Mn1 O7 Mn6 -47.40(12)
O10 Mn1 O7 Mn6 168.91(14)
N3 C15 O8 Mn6 -0.2(4)
C16 C15 O8 Mn6 177.8(3)
O6 Mn6 O8 C15 -175.8(2)
O7 Mn6 O8 C15 0.7(2)
N2 Mn6 O8 C15 93.6(2)
N12 Mn6 O8 C15 -85.8(2)
C20 C21 O9 Mn5 -171.4(3)
C16 C21 O9 Mn5 9.6(6)
N3 Mn5 O9 C21 -5.1(3)
N8 Mn5 O9 C21 -175.9(3)
O11 Mn5 O9 C21 89.2(3)
O17 Mn5 O9 C21 -85.6(3)
C22 N4 O10 Mn5 2.3(3)
Mn4 N4 O10 Mn5 -177.45(12)
C22 N4 O10 Mn1 131.5(2)
Mn4 N4 O10 Mn1 -48.2(2)
N3 Mn5 O10 N4 92.5(2)
N8 Mn5 O10 N4 -96.8(2)
O11 Mn5 O10 N4 -1.4(2)
O17 Mn5 O10 N4 172.2(2)
N3 Mn5 O10 Mn1 -40.10(12)
N8 Mn5 O10 Mn1 130.54(12)
O11 Mn5 O10 Mn1 -134.07(12)
O17 Mn5 O10 Mn1 39.53(9)
O18 Mn1 O10 N4 -21.9(2)
O7 Mn1 O10 N4 -82.4(2)
O13 Mn1 O10 N4 56.59(19)
O1 Mn1 O10 N4 102.9(2)
O17 Mn1 O10 N4 -176.7(2)
O4 Mn1 O10 N4 -133.45(19)
O18 Mn1 O10 Mn5 111.30(12)
O7 Mn1 O10 Mn5 50.83(11)
O13 Mn1 O10 Mn5 -170.19(13)
O1 Mn1 O10 Mn5 -123.89(13)
O17 Mn1 O10 Mn5 -43.50(11)
O4 Mn1 O10 Mn5 -0.23(17)
N4 C22 O11 Mn5 0.7(4)
C23 C22 O11 Mn5 -179.5(3)
O9 Mn5 O11 C22 178.6(2)
O10 Mn5 O11 C22 0.4(2)
N3 Mn5 O11 C22 -92.0(2)
N8 Mn5 O11 C22 90.0(2)
O17 Mn5 O11 C22 -9.9(3)
C27 C28 O12 Mn4 -172.5(3)
C23 C28 O12 Mn4 9.2(6)
O14 Mn4 O12 C28 165.5(3)
N4 Mn4 O12 C28 -11.7(3)
O19 Mn4 O12 C28 80.6(3)
N10 Mn4 O12 C28 -102.2(3)
C29 N5 O13 Mn4 10.3(3)
Mn3 N5 O13 Mn4 -175.95(13)
C29 N5 O13 Mn1 141.0(2)
Mn3 N5 O13 Mn1 -45.3(3)
O14 Mn4 O13 N5 -10.41(19)
N4 Mn4 O13 N5 166.7(2)
O19 Mn4 O13 N5 74.57(19)
N10 Mn4 O13 N5 -102.8(2)
O14 Mn4 O13 Mn1 -143.30(13)
N4 Mn4 O13 Mn1 33.85(13)
O19 Mn4 O13 Mn1 -58.32(12)
N10 Mn4 O13 Mn1 124.28(13)
O18 Mn1 O13 N5 -59.8(2)
O7 Mn1 O13 N5 -123.33(19)
O1 Mn1 O13 N5 34.06(19)
O17 Mn1 O13 N5 132.40(19)
O4 Mn1 O13 N5 21.3(3)
O10 Mn1 O13 N5 -175.6(2)
O18 Mn1 O13 Mn4 69.93(12)
O7 Mn1 O13 Mn4 6.37(17)
O1 Mn1 O13 Mn4 163.76(13)
O17 Mn1 O13 Mn4 -97.90(12)
O4 Mn1 O13 Mn4 150.97(16)
O10 Mn1 O13 Mn4 -45.91(11)
N5 C29 O14 Mn4 -5.9(4)
C30 C29 O14 Mn4 171.9(3)
O12 Mn4 O14 C29 -171.6(2)
O13 Mn4 O14 C29 9.0(2)
O19 Mn4 O14 C29 -79.2(2)
N10 Mn4 O14 C29 97.3(2)
C34 C35 O15 Mn3 -145.4(3)
C30 C35 O15 Mn3 37.3(5)
O2 Mn3 O15 C35 142.7(3)
N5 Mn3 O15 C35 -39.5(3)
O21 Mn3 O15 C35 53.3(3)
O20 Mn3 O15 C35 -128.9(3)
O17 C36 O16 Mn2 -69.2(4)
C37 C36 O16 Mn2 109.6(4)
O3 Mn2 O16 C36 -159.1(3)
O4 Mn2 O16 C36 21.2(3)
N1 Mn2 O16 C36 112.3(3)
N6 Mn2 O16 C36 -71.0(3)
O5 Mn2 O16 C36 -0.2(5)
O16 C36 O17 Mn1 28.4(5)
C37 C36 O17 Mn1 -150.5(3)
O16 C36 O17 Mn5 168.0(2)
C37 C36 O17 Mn5 -10.9(5)
O18 Mn1 O17 C36 91.3(4)
O7 Mn1 O17 C36 109.4(3)
O13 Mn1 O17 C36 -121.3(3)
O1 Mn1 O17 C36 -39.6(3)
O4 Mn1 O17 C36 33.9(3)
O10 Mn1 O17 C36 -177.1(3)
O18 Mn1 O17 Mn5 -60.1(3)
O7 Mn1 O17 Mn5 -42.05(9)
O13 Mn1 O17 Mn5 87.31(10)
O1 Mn1 O17 Mn5 168.97(8)
O4 Mn1 O17 Mn5 -117.57(9)
O10 Mn1 O17 Mn5 31.44(8)
O9 Mn5 O17 C36 -3.4(3)
O10 Mn5 O17 C36 174.4(3)
N3 Mn5 O17 C36 -88.5(3)
N8 Mn5 O17 C36 84.1(3)
O11 Mn5 O17 C36 -174.7(3)
O9 Mn5 O17 Mn1 144.91(10)
O10 Mn5 O17 Mn1 -37.27(9)
N3 Mn5 O17 Mn1 59.80(11)
N8 Mn5 O17 Mn1 -127.52(11)
O11 Mn5 O17 Mn1 -26.3(2)
O19 C38 O18 Mn1 -4.8(5)
C39 C38 O18 Mn1 177.2(3)
O7 Mn1 O18 C38 94.9(3)
O13 Mn1 O18 C38 -36.2(3)
O1 Mn1 O18 C38 -113.7(3)
O17 Mn1 O18 C38 114.0(3)
O4 Mn1 O18 C38 169.7(3)
O10 Mn1 O18 C38 33.0(3)
O18 C38 O19 Mn4 24.7(6)
C39 C38 O19 Mn4 -157.2(3)
O12 Mn4 O19 C38 -171.1(4)
O13 Mn4 O19 C38 11.4(4)
O14 Mn4 O19 C38 93.8(4)
N4 Mn4 O19 C38 -81.7(4)
N14 C60 O20 Mn3 -177.5(3)
O15 Mn3 O20 C60 170.4(3)
O1 Mn3 O20 C60 -10.2(3)
O2 Mn3 O20 C60 -92.2(3)
N5 Mn3 O20 C60 80.3(3)
O15 Mn3 O21 C63 -178.8(4)
O1 Mn3 O21 C63 1.9(4)
O2 Mn3 O21 C63 83.8(4)
N5 Mn3 O21 C63 -88.7(4)
Mn3 O21 C63 N15 178.0(3)
O21 C63 N15 C64 0.4(6)
O21 C63 N15 C65 176.6(4)
C72 O26 C70 C71 -171.7(17)
C70 O26 C72 C73 -74(2)
C72B O26B C70B C71B 169(2)
C70B O26B C72B C73B 177(2)
